data_7151702
loop_
_publ_author_name
'Smith, Catherine J.'
'Nikbin, Nikzad'
'Ley, Steven V.'
'Lange, Heiko'
'Baxendale, Ian R.'

_publ_section_title
;
 A fully automated, multistep flow synthesis of
 5-amino-4-cyano-1,2,3-triazoles.
;
_journal_issue 6
_journal_name_full 'Organic &amp; biomolecular chemistry'
_journal_page_first 1938
_journal_page_last 1947
_journal_paper_doi 10.1039/C0OB00815J
_journal_volume 9
_journal_year 2011
_chemical_absolute_configuration
;
786 Friedel pairs were averaged for the refinement
;
_chemical_formula_moiety 'C11 H7 N5'
_chemical_formula_sum 'C11 H7 N5'
_chemical_formula_weight 209.22
_chemical_name_systematic
;
?
;
_space_group_IT_number 9
_symmetry_cell_setting monoclinic
_symmetry_space_group_name_Hall 'C -2yc'
_symmetry_space_group_name_H-M 'C 1 c 1'
_atom_sites_solution_hydrogens geom
_atom_sites_solution_primary direct
_atom_sites_solution_secondary difmap
_audit_creation_method SHELXL-97
_cell_angle_alpha 90.00
_cell_angle_beta 118.152(3)
_cell_angle_gamma 90.00
_cell_formula_units_Z 4
_cell_length_a 10.1129(2)
_cell_length_b 14.7360(5)
_cell_length_c 7.3628(2)
_cell_measurement_reflns_used 3880
_cell_measurement_temperature 180(2)
_cell_measurement_theta_max 27.48
_cell_measurement_theta_min 1.00
_cell_volume 967.43(5)
_computing_cell_refinement 'HKL Scalepack (Otwinowski & Minor 1997)'
_computing_data_collection 'Collect (Nonius B.V. 1998)'
_computing_data_reduction
;
HKL Denzo and Scalepack (Otwinowski & Minor 1997)
;
_computing_publication_material 'SHELXL-97 (Sheldrick 1997)'
_computing_structure_refinement 'SHELXL-97 (Sheldrick 1997)'
_computing_structure_solution 'SIR-92 (Altomare et al. 1994)'
_diffrn_ambient_temperature 180(2)
_diffrn_measured_fraction_theta_full 0.995
_diffrn_measured_fraction_theta_max 0.995
_diffrn_measurement_device_type 'Nonius Kappa CCD'
_diffrn_measurement_method 'Thin slice \w and \f scans'
_diffrn_radiation_source 'fine-focus sealed tube'
_diffrn_radiation_type MoK\a
_diffrn_radiation_wavelength 0.71073
_diffrn_reflns_av_R_equivalents 0.0322
_diffrn_reflns_av_sigmaI/netI 0.0283
_diffrn_reflns_limit_h_max 10
_diffrn_reflns_limit_h_min -13
_diffrn_reflns_limit_k_max 19
_diffrn_reflns_limit_k_min -17
_diffrn_reflns_limit_l_max 9
_diffrn_reflns_limit_l_min -9
_diffrn_reflns_number 5715
_diffrn_reflns_theta_full 27.47
_diffrn_reflns_theta_max 27.47
_diffrn_reflns_theta_min 4.18
_exptl_absorpt_coefficient_mu 0.095
_exptl_absorpt_correction_T_max 0.999
_exptl_absorpt_correction_T_min 0.954
_exptl_absorpt_correction_type multi-scan
_exptl_absorpt_process_details
;
multi-scan from symmetry-related measurements
Sortav (Blessing 1995)
;
_exptl_crystal_colour colourless
_exptl_crystal_density_diffrn 1.436
_exptl_crystal_density_method 'not measured'
_exptl_crystal_description block
_exptl_crystal_F_000 432
_exptl_crystal_size_max 0.23
_exptl_crystal_size_mid 0.14
_exptl_crystal_size_min 0.02
_refine_diff_density_max 0.154
_refine_diff_density_min -0.172
_refine_diff_density_rms 0.032
_refine_ls_abs_structure_details 'Flack H D (1983), Acta Cryst. A39, 876-881'
_refine_ls_abs_structure_Flack -2(2)
_refine_ls_extinction_method none
_refine_ls_goodness_of_fit_ref 1.050
_refine_ls_hydrogen_treatment constr
_refine_ls_matrix_type full
_refine_ls_number_parameters 146
_refine_ls_number_reflns 1106
_refine_ls_number_restraints 2
_refine_ls_restrained_S_all 1.049
_refine_ls_R_factor_all 0.0360
_refine_ls_R_factor_gt 0.0308
_refine_ls_shift/su_max 0.000
_refine_ls_shift/su_mean 0.000
_refine_ls_structure_factor_coef Fsqd
_refine_ls_weighting_details 'calc w=1/[\s^2^(Fo^2^)+(0.0435P)^2^+0.0808P] where P=(Fo^2^+2Fc^2^)/3'
_refine_ls_weighting_scheme calc
_refine_ls_wR_factor_gt 0.0702
_refine_ls_wR_factor_ref 0.0727
_reflns_number_gt 996
_reflns_number_total 1106
_reflns_threshold_expression >2sigma(I)
_cod_data_source_file C0OB00815J.TXT
_cod_data_source_block sl0975
_cod_original_sg_symbol_H-M Cc
_cod_database_code 7151702

loop_
_symmetry_equiv_pos_as_xyz
'x, y, z'
'x, -y, z+1/2'
'x+1/2, y+1/2, z'
'x+1/2, -y+1/2, z+1/2'

loop_
_atom_site_label
_atom_site_type_symbol
_atom_site_fract_x
_atom_site_fract_y
_atom_site_fract_z
_atom_site_U_iso_or_equiv
_atom_site_adp_type
_atom_site_occupancy
_atom_site_symmetry_multiplicity
_atom_site_calc_flag
_atom_site_refinement_flags
_atom_site_disorder_assembly
_atom_site_disorder_group
N1 N 0.32002(16) 0.49144(11) 0.2311(2) 0.0290(4) Uani 1 1 d . . .
N2 N 0.2255(2) 0.55775(11) 0.2322(3) 0.0357(4) Uani 1 1 d . . .
N3 N 0.1094(2) 0.51515(11) 0.2262(2) 0.0367(4) Uani 1 1 d . . .
N4 N -0.0650(2) 0.30787(14) 0.2101(4) 0.0504(5) Uani 1 1 d . . .
N5 N 0.33693(17) 0.32865(10) 0.2256(2) 0.0325(4) Uani 1 1 d . . .
C1 C 0.2645(2) 0.40702(11) 0.2254(2) 0.0295(4) Uani 1 1 d . . .
C2 C 0.1287(2) 0.42360(12) 0.2217(3) 0.0326(4) Uani 1 1 d . . .
C3 C 0.0211(2) 0.35994(14) 0.2153(3) 0.0383(5) Uani 1 1 d . . .
C4 C 0.4594(2) 0.50578(14) 0.2412(3) 0.0299(4) Uani 1 1 d . . .
C5 C 0.5156(2) 0.59219(13) 0.2461(3) 0.0341(5) Uani 1 1 d . . .
H5 H 0.4591 0.6447 0.2398 0.041 Uiso 1 1 calc R . .
C6 C 0.6569(2) 0.59948(15) 0.2606(3) 0.0396(5) Uani 1 1 d . . .
H6 H 0.6977 0.6578 0.2633 0.048 Uiso 1 1 calc R . .
C7 C 0.7399(2) 0.52212(15) 0.2712(3) 0.0408(5) Uani 1 1 d . . .
H7 H 0.8374 0.5283 0.2836 0.049 Uiso 1 1 calc R . .
C8 C 0.6814(2) 0.43682(16) 0.2639(3) 0.0373(5) Uani 1 1 d . . .
H8 H 0.7387 0.3847 0.2702 0.045 Uiso 1 1 calc R . .
C9 C 0.5382(2) 0.42627(13) 0.2473(2) 0.0304(4) Uani 1 1 d . . .
C10 C 0.4697(2) 0.33772(13) 0.2373(3) 0.0326(5) Uani 1 1 d . . .
C11 C 0.5513(2) 0.25240(16) 0.2401(3) 0.0438(6) Uani 1 1 d . . .
H11A H 0.4871 0.1999 0.2236 0.066 Uiso 1 1 calc R . .
H11B H 0.6435 0.2478 0.3717 0.066 Uiso 1 1 calc R . .
H11C H 0.5765 0.2538 0.1270 0.066 Uiso 1 1 calc R . .

loop_
_atom_site_aniso_label
_atom_site_aniso_U_11
_atom_site_aniso_U_22
_atom_site_aniso_U_33
_atom_site_aniso_U_23
_atom_site_aniso_U_13
_atom_site_aniso_U_12
N1 0.0306(9) 0.0271(7) 0.0271(8) -0.0011(6) 0.0117(7) 0.0021(6)
N2 0.0366(9) 0.0332(9) 0.0377(8) -0.0006(7) 0.0178(7) 0.0068(8)
N3 0.0380(9) 0.0340(8) 0.0387(9) -0.0003(7) 0.0186(7) 0.0043(8)
N4 0.0428(11) 0.0424(11) 0.0733(13) 0.0048(9) 0.0334(10) 0.0024(8)
N5 0.0350(10) 0.0299(8) 0.0284(8) 0.0002(6) 0.0115(7) 0.0059(7)
C1 0.0306(11) 0.0301(9) 0.0251(10) 0.0009(7) 0.0109(8) 0.0002(7)
C2 0.0316(11) 0.0339(9) 0.0315(10) 0.0016(8) 0.0142(8) 0.0040(8)
C3 0.0356(12) 0.0368(10) 0.0438(11) 0.0032(8) 0.0198(9) 0.0068(8)
C4 0.0286(10) 0.0362(10) 0.0227(10) -0.0004(7) 0.0102(8) 0.0008(7)
C5 0.0415(12) 0.0310(10) 0.0263(10) -0.0012(7) 0.0130(9) -0.0003(9)
C6 0.0406(13) 0.0452(12) 0.0307(11) -0.0001(8) 0.0150(10) -0.0087(9)
C7 0.0327(12) 0.0576(15) 0.0305(11) -0.0005(9) 0.0137(9) -0.0041(9)
C8 0.0334(11) 0.0497(12) 0.0278(11) -0.0007(8) 0.0136(9) 0.0067(9)
C9 0.0307(10) 0.0357(10) 0.0213(10) 0.0003(7) 0.0095(8) 0.0053(7)
C10 0.0349(11) 0.0356(11) 0.0231(9) 0.0005(7) 0.0102(8) 0.0072(8)
C11 0.0444(14) 0.0352(10) 0.0488(13) -0.0001(9) 0.0193(11) 0.0135(9)

loop_
_atom_type_symbol
_atom_type_description
_atom_type_scat_dispersion_real
_atom_type_scat_dispersion_imag
_atom_type_scat_source
C C 0.0033 0.0016 'International Tables Vol C Tables 4.2.6.8 and 6.1.1.4'
H H 0.0000 0.0000 'International Tables Vol C Tables 4.2.6.8 and 6.1.1.4'
N N 0.0061 0.0033 'International Tables Vol C Tables 4.2.6.8 and 6.1.1.4'

loop_
_geom_angle_atom_site_label_1
_geom_angle_atom_site_label_2
_geom_angle_atom_site_label_3
_geom_angle
_geom_angle_site_symmetry_1
_geom_angle_site_symmetry_3
_geom_angle_publ_flag
C1 N1 N2 111.99(15) . . ?
C1 N1 C4 122.31(14) . . ?
N2 N1 C4 125.67(16) . . ?
N3 N2 N1 105.90(16) . . ?
N2 N3 C2 109.71(17) . . ?
C10 N5 C1 116.47(17) . . ?
N1 C1 N5 124.07(16) . . ?
N1 C1 C2 103.38(15) . . ?
N5 C1 C2 132.55(17) . . ?
N3 C2 C1 109.02(17) . . ?
N3 C2 C3 122.50(18) . . ?
C1 C2 C3 128.47(17) . . ?
N4 C3 C2 179.4(2) . . ?
C5 C4 N1 122.20(17) . . ?
C5 C4 C9 122.98(18) . . ?
N1 C4 C9 114.82(17) . . ?
C6 C5 C4 117.92(18) . . ?
C6 C5 H5 121.0 . . ?
C4 C5 H5 121.0 . . ?
C5 C6 C7 120.8(2) . . ?
C5 C6 H6 119.6 . . ?
C7 C6 H6 119.6 . . ?
C8 C7 C6 120.4(2) . . ?
C8 C7 H7 119.8 . . ?
C6 C7 H7 119.8 . . ?
C7 C8 C9 120.7(2) . . ?
C7 C8 H8 119.7 . . ?
C9 C8 H8 119.7 . . ?
C8 C9 C4 117.18(18) . . ?
C8 C9 C10 123.23(17) . . ?
C4 C9 C10 119.59(17) . . ?
N5 C10 C9 122.70(17) . . ?
N5 C10 C11 117.09(19) . . ?
C9 C10 C11 120.21(17) . . ?
C10 C11 H11A 109.5 . . ?
C10 C11 H11B 109.5 . . ?
H11A C11 H11B 109.5 . . ?
C10 C11 H11C 109.5 . . ?
H11A C11 H11C 109.5 . . ?
H11B C11 H11C 109.5 . . ?

loop_
_geom_bond_atom_site_label_1
_geom_bond_atom_site_label_2
_geom_bond_distance
_geom_bond_site_symmetry_2
_geom_bond_publ_flag
N1 C1 1.357(2) . ?
N1 N2 1.370(2) . ?
N1 C4 1.392(2) . ?
N2 N3 1.314(3) . ?
N3 C2 1.366(2) . ?
N4 C3 1.147(3) . ?
N5 C10 1.311(3) . ?
N5 C1 1.367(2) . ?
C1 C2 1.382(3) . ?
C2 C3 1.420(3) . ?
C4 C5 1.388(3) . ?
C4 C9 1.406(2) . ?
C5 C6 1.385(3) . ?
C5 H5 0.9500 . ?
C6 C7 1.396(3) . ?
C6 H6 0.9500 . ?
C7 C8 1.380(3) . ?
C7 H7 0.9500 . ?
C8 C9 1.403(3) . ?
C8 H8 0.9500 . ?
C9 C10 1.463(3) . ?
C10 C11 1.498(3) . ?
C11 H11A 0.9800 . ?
C11 H11B 0.9800 . ?
C11 H11C 0.9800 . ?

loop_
_geom_torsion_atom_site_label_1
_geom_torsion_atom_site_label_2
_geom_torsion_atom_site_label_3
_geom_torsion_atom_site_label_4
_geom_torsion
_geom_torsion_site_symmetry_1
_geom_torsion_site_symmetry_2
_geom_torsion_site_symmetry_3
_geom_torsion_site_symmetry_4
_geom_torsion_publ_flag
C1 N1 N2 N3 -0.3(2) . . . . ?
C4 N1 N2 N3 -178.33(15) . . . . ?
N1 N2 N3 C2 0.1(2) . . . . ?
N2 N1 C1 N5 -179.20(16) . . . . ?
C4 N1 C1 N5 -1.1(2) . . . . ?
N2 N1 C1 C2 0.32(19) . . . . ?
C4 N1 C1 C2 178.45(15) . . . . ?
C10 N5 C1 N1 1.8(2) . . . . ?
C10 N5 C1 C2 -177.60(18) . . . . ?
N2 N3 C2 C1 0.1(2) . . . . ?
N2 N3 C2 C3 179.9(2) . . . . ?
N1 C1 C2 N3 -0.24(19) . . . . ?
N5 C1 C2 N3 179.22(18) . . . . ?
N1 C1 C2 C3 180.0(2) . . . . ?
N5 C1 C2 C3 -0.5(4) . . . . ?
N3 C2 C3 N4 -179(100) . . . . ?
C1 C2 C3 N4 1(23) . . . . ?
C1 N1 C4 C5 179.71(14) . . . . ?
N2 N1 C4 C5 -2.4(2) . . . . ?
C1 N1 C4 C9 -0.7(2) . . . . ?
N2 N1 C4 C9 177.17(16) . . . . ?
N1 C4 C5 C6 178.65(16) . . . . ?
C9 C4 C5 C6 -0.9(2) . . . . ?
C4 C5 C6 C7 -0.4(3) . . . . ?
C5 C6 C7 C8 1.1(3) . . . . ?
C6 C7 C8 C9 -0.5(3) . . . . ?
C7 C8 C9 C4 -0.8(3) . . . . ?
C7 C8 C9 C10 179.52(16) . . . . ?
C5 C4 C9 C8 1.5(2) . . . . ?
N1 C4 C9 C8 -178.09(14) . . . . ?
C5 C4 C9 C10 -178.78(16) . . . . ?
N1 C4 C9 C10 1.6(2) . . . . ?
C1 N5 C10 C9 -0.7(2) . . . . ?
C1 N5 C10 C11 179.31(17) . . . . ?
C8 C9 C10 N5 178.72(15) . . . . ?
C4 C9 C10 N5 -1.0(2) . . . . ?
C8 C9 C10 C11 -1.3(3) . . . . ?
C4 C9 C10 C11 178.98(17) . . . . ?

loop_
_cod_related_entry_id
_cod_related_entry_database
_cod_related_entry_code
1 ChemSpider 30653466
